data_7135257
loop_
_publ_author_name
'Mandal, Chhotan'
'Kundu, Abhishek'
'Panda, Sourav'
'Mukherjee, Debabrata'

_publ_section_title
;
 Intriguing Metal-Ligand Interplays Leading to Diverse Al-H-M (M = Mg, Ca)
 Heterobimetallic Hydrides on a Picolyl-Based 3N Ligand
;
_journal_name_full 'Chemical Communications'
_journal_paper_doi 10.1039/D5CC05693D
_journal_year 2025
_chemical_formula_moiety 'C33 H68 Al Mg N5 Si4'
_chemical_formula_sum 'C33 H68 Al Mg N5 Si4'
_chemical_formula_weight 698.57
_space_group_crystal_system monoclinic
_space_group_IT_number 14
_space_group_name_Hall '-P 2ybc'
_space_group_name_H-M_alt 'P 1 21/c 1'
_atom_sites_solution_hydrogens mixed
_audit_creation_date 2025-01-30
_audit_creation_method
;
Olex2 1.5
(compiled 2024.02.16 svn.r378c4104 for OlexSys, GUI svn.r6928)
;
_audit_update_record
;
2025-08-21 deposited with the CCDC.	2025-11-27 downloaded from the CCDC.
;
_cell_angle_alpha 90
_cell_angle_beta 100.0930(10)
_cell_angle_gamma 90
_cell_formula_units_Z 4
_cell_length_a 9.95580(10)
_cell_length_b 17.06120(10)
_cell_length_c 24.83840(10)
_cell_measurement_reflns_used 40123
_cell_measurement_temperature 100.00(10)
_cell_measurement_theta_max 68.1630
_cell_measurement_theta_min 2.5660
_cell_volume 4153.71(5)
_computing_cell_refinement 'CrysAlisPro 1.171.43.119a (Rigaku OD, 2024)'
_computing_data_collection 'CrysAlisPro 1.171.43.119a (Rigaku OD, 2024)'
_computing_data_reduction 'CrysAlisPro 1.171.43.119a (Rigaku OD, 2024)'
_computing_molecular_graphics 'Olex2 1.5 (Dolomanov et al., 2009)'
_computing_publication_material 'Olex2 1.5 (Dolomanov et al., 2009)'
_computing_structure_refinement 'SHELXL 2019/3 (Sheldrick, 2015)'
_computing_structure_solution 'SHELXT 2014/5 (Sheldrick, 2014)'
_diffrn_ambient_temperature 100.15
_diffrn_detector_area_resol_mean 10.0000
_diffrn_detector_type HyPix3000
_diffrn_measured_fraction_theta_full 0.999
_diffrn_measured_fraction_theta_max 0.995
_diffrn_measurement_details
;
List of Runs (angles in degrees, time in seconds):

  # Type    Start    End  Width  t~exp~   \w     \q     \k     \f   Frames
#--------------------------------------------------------------------------
  1  \w    -22.00  69.00   0.50    0.50    --   40.58 -81.00-138.00  182
  2  \w   -152.00 -78.00   0.50    3.00    --  -82.50 -81.00-138.00  148
  3  \w   -152.00 -78.00   0.50    3.00    --  -82.50 -81.00-138.00  148
  4  \w   -111.00 -13.00   0.50    3.00    --  -82.50  81.00 -16.00  196
  5  \w     28.00 125.00   0.50    3.00    --   96.67 -81.00-138.00  194
  6  \w    100.00 166.00   0.50    3.00    --   96.67  81.00 -16.00  132
  7  \w   -109.00 -63.00   0.50    0.50    --  -40.58-139.00   0.00   92
  8  \w   -108.00 -27.00   0.50    0.50    --  -40.58 -32.00  30.00  162
  9  \w    -24.00  35.00   0.50    0.50    --  -40.58  11.00-120.00  118
 10  \w   -109.00 -63.00   0.50    0.50    --  -40.58-139.00  30.00   92
 11  \w   -109.00 -63.00   0.50    0.50    --  -40.58-139.00 150.00   92
 12  \w    -69.00  29.00   0.50    0.50    --  -40.58  81.00 -16.00  196
 13  \w    -48.00  27.00   0.50    0.50    --  -40.58  43.00-120.00  150
 14  \w   -109.00 -63.00   0.50    0.50    --  -40.58-139.00-120.00   92
 15  \w    -69.00  29.00   0.50    0.50    --  -40.58  81.00 -16.00  196
 16  \w    -35.00  24.00   0.50    0.50    --   40.58 -11.00-150.00  118
 17  \w    -31.00  28.00   0.50    0.50    --   40.58 -21.00 -90.00  118
 18  \w    -31.00  28.00   0.50    0.50    --   40.58 -21.00  60.00  118
 19  \w    -47.00 -15.00   0.50    3.00    --  -82.50  42.00  90.00   64
 20  \w   -156.00 -83.00   0.50    3.00    --  -82.50 -96.00 -60.00  146
 21  \w    -47.00 -15.00   0.50    3.00    --  -82.50  42.00-150.00   64
 22  \w     29.00  83.00   0.50    3.00    --   96.67 -68.00-120.00  108
 23  \w    105.00 170.00   0.50    3.00    --   96.67  96.00  30.00  130
 24  \w     70.00 165.00   0.50    3.00    --   96.67  77.00 -30.00  190
 25  \w     82.00 167.00   0.50    3.00    --   96.67  25.00 -60.00  170
 26  \w     70.00 165.00   0.50    3.00    --   96.67  77.00 -30.00  190
 27  \w     29.00  83.00   0.50    3.00    --   96.67 -68.00  30.00  108
 28  \w     83.00 164.00   0.50    3.00    --   96.67  33.00  90.00  162
 29  \w     29.00  68.00   0.50    3.00    --   96.67 -59.00-150.00   78
 30  \w     29.00  83.00   0.50    3.00    --   96.67 -68.00  60.00  108
 31  \w     30.00  57.00   0.50    3.00    --   96.67 -50.00 -30.00   54
 32  \w     33.00 109.00   0.50    3.00    --   96.67-117.00  60.00  152
 33  \w     29.00  68.00   0.50    3.00    --   96.67 -59.00 -90.00   78
 34  \w     30.00  57.00   0.50    3.00    --   96.67 -50.00-150.00   54
 35  \w     33.00 109.00   0.50    3.00    --   96.67-117.00-180.00  152
 36  \w     29.00  68.00   0.50    3.00    --   96.67 -59.00 -60.00   78
 37  \w     33.00 109.00   0.50    3.00    --   96.67-117.00-180.00  152
 38  \w     30.00  57.00   0.50    3.00    --   96.67 -50.00  60.00   54
 39  \w     99.00 161.00   0.50    3.00    --   96.67 117.00 -60.00  124
 40  \w   -109.00 -17.00   0.50    0.50    --  -40.58 -66.00  30.00  184
 41  \w   -109.00 -17.00   0.50    0.50    --  -40.58 -66.00 -30.00  184
 42  \w   -109.00 -17.00   0.50    0.50    --  -40.58 -66.00 150.00  184
 43  \w   -109.00 -17.00   0.50    0.50    --  -40.58 -66.00-120.00  184
 44  \w   -109.00 -14.00   0.50    0.50    --  -40.58 -77.00 -60.00  190
 45  \w     14.00 109.00   0.50    0.50    --   40.58  77.00-120.00  190
 46  \w     41.00 100.00   0.50    0.50    --   40.58-139.00-180.00  118
 47  \w     14.00 109.00   0.50    0.50    --   40.58  77.00  90.00  190
 48  \w     14.00 109.00   0.50    0.50    --   40.58  77.00-180.00  190
 49  \w     17.00 109.00   0.50    0.50    --   40.58  66.00 150.00  184
 50  \w     75.00 124.00   0.50    3.00    --   96.67  59.00-120.00   98
 51  \w     78.00 163.00   0.50    3.00    --   96.67  50.00  30.00  170
 52  \w     71.00 170.00   0.50    3.00    --   96.67  17.00-150.00  198
 53  \w     75.00 164.00   0.50    3.00    --   96.67  59.00 120.00  178
;
_diffrn_measurement_device 'four-circle diffractometer'
_diffrn_measurement_device_type 'XtaLAB Synergy, Dualflex, HyPix3000'
_diffrn_measurement_method '\w scans'
_diffrn_radiation_type CuK\a
_diffrn_radiation_wavelength 1.54184
_diffrn_reflns_av_R_equivalents 0.0390
_diffrn_reflns_av_unetI/netI 0.0195
_diffrn_reflns_Laue_measured_fraction_full 0.999
_diffrn_reflns_Laue_measured_fraction_max 0.995
_diffrn_reflns_limit_h_max 11
_diffrn_reflns_limit_h_min -11
_diffrn_reflns_limit_k_max 20
_diffrn_reflns_limit_k_min -20
_diffrn_reflns_limit_l_max 29
_diffrn_reflns_limit_l_min -29
_diffrn_reflns_number 54018
_diffrn_reflns_point_group_measured_fraction_full 0.999
_diffrn_reflns_point_group_measured_fraction_max 0.995
_diffrn_reflns_theta_full 67.684
_diffrn_reflns_theta_max 68.272
_diffrn_reflns_theta_min 3.158
_exptl_absorpt_coefficient_mu 1.886
_exptl_absorpt_correction_T_max 1.00000
_exptl_absorpt_correction_T_min 0.75210
_exptl_absorpt_correction_type multi-scan
_exptl_absorpt_process_details
;
CrysAlisPro 1.171.43.119a (Rigaku Oxford Diffraction, 2024)
Empirical absorption correction using spherical harmonics,
implemented in SCALE3 ABSPACK scaling algorithm.
;
_exptl_crystal_colour 'clear brownish brown'
_exptl_crystal_colour_lustre clear
_exptl_crystal_colour_modifier brownish
_exptl_crystal_colour_primary brown
_exptl_crystal_density_diffrn 1.117
_exptl_crystal_description block
_exptl_crystal_F_000 1528
_exptl_crystal_size_max 0.0121
_exptl_crystal_size_mid 0.0113
_exptl_crystal_size_min 0.0112
_refine_diff_density_max 0.275
_refine_diff_density_min -0.260
_refine_diff_density_rms 0.042
_refine_ls_extinction_method none
_refine_ls_goodness_of_fit_ref 1.053
_refine_ls_hydrogen_treatment mixed
_refine_ls_matrix_type full
_refine_ls_number_parameters 418
_refine_ls_number_reflns 7569
_refine_ls_number_restraints 0
_refine_ls_restrained_S_all 1.053
_refine_ls_R_factor_all 0.0309
_refine_ls_R_factor_gt 0.0285
_refine_ls_shift/su_max 0.001
_refine_ls_shift/su_mean 0.000
_refine_ls_structure_factor_coef Fsqd
_refine_ls_weighting_details 'w=1/[\s^2^(Fo^2^)+(0.0423P)^2^+1.6879P] where P=(Fo^2^+2Fc^2^)/3'
_refine_ls_weighting_scheme calc
_refine_ls_wR_factor_gt 0.0784
_refine_ls_wR_factor_ref 0.0801
_reflns_Friedel_coverage 0.000
_reflns_number_gt 6958
_reflns_number_total 7569
_reflns_threshold_expression 'I > 2\s(I)'
_cod_data_source_file d5cc05693d2.cif
_cod_data_source_block dm_cm_mgh_auto
_cod_database_code 7135257
_shelx_shelxl_version_number 2019/3
_shelx_space_group_comment
;
The symmetry employed for this shelxl refinement is uniquely defined
by the following loop, which should always be used as a source of
symmetry information in preference to the above space-group names.
They are only intended as comments.
;
_olex2_refinement_description
;
1.a Ternary CH refined with riding coordinates:
 C1(H1)
1.b Secondary CH2 refined with riding coordinates:
 C17(H17A,H17B), C16(H16A,H16B), C15(H15A,H15B), C20(H20A,H20B), C18(H18A,H18B)
1.c Aromatic/amide H refined with riding coordinates:
 C11(H11), C14(H14), C4(H4), C3(H3), C2(H2)
1.d Idealised Me refined as rotating group:
 C33(H33A,H33B,H33C), C8(H8A,H8B,H8C), C25(H25A,H25B,H25C), C27(H27A,H27B,
 H27C), C26(H26A,H26B,H26C), C9(H9A,H9B,H9C), C22(H22A,H22B,H22C), C23(H23A,
 H23B,H23C), C24(H24A,H24B,H24C), C30(H30A,H30B,H30C), C32(H32A,H32B,H32C),
 C29(H29A,H29B,H29C), C31(H31A,H31B,H31C), C13(H13A,H13B,H13C), C21(H21A,H21B,
 H21C), C28(H28A,H28B,H28C), C19(H19A,H19B,H19C)
;
_olex2_submission_special_instructions 'No special instructions were received'
_oxdiff_exptl_absorpt_empirical_details
;
Empirical correction (ABSPACK) includes:
- Absorption correction using spherical harmonics
- Frame scaling
;

loop_
_space_group_symop_operation_xyz
'x, y, z'
'-x, y+1/2, -z+1/2'
'-x, -y, -z'
'x, -y-1/2, z-1/2'

loop_
_atom_site_label
_atom_site_type_symbol
_atom_site_fract_x
_atom_site_fract_y
_atom_site_fract_z
_atom_site_U_iso_or_equiv
_atom_site_adp_type
_atom_site_occupancy
_atom_site_site_symmetry_order
_atom_site_calc_flag
_atom_site_refinement_flags_posn
_atom_site_refinement_flags_adp
_atom_site_refinement_flags_occupancy
_atom_site_disorder_assembly
_atom_site_disorder_group
Si4 Si 0.24894(4) 0.34934(2) 0.56661(2) 0.01711(9) Uani 1 1 d . . . . .
Si3 Si 0.22508(4) 0.51189(2) 0.60908(2) 0.01607(9) Uani 1 1 d . . . . .
Si1 Si 0.56766(3) 0.32200(2) 0.91037(2) 0.01620(9) Uani 1 1 d . . . . .
Si2 Si 0.56325(4) 0.49104(2) 0.87313(2) 0.01713(9) Uani 1 1 d . . . . .
Al05 Al 0.40105(4) 0.36711(2) 0.79800(2) 0.01377(9) Uani 1 1 d . . . . .
Mg06 Mg 0.41083(4) 0.38792(3) 0.68491(2) 0.01604(10) Uani 1 1 d . . . . .
N2 N 0.45665(11) 0.29749(6) 0.74509(4) 0.0162(2) Uani 1 1 d . . . . .
N1 N 0.23689(11) 0.31336(6) 0.79184(4) 0.0151(2) Uani 1 1 d . . . . .
N3 N 0.62668(11) 0.38265(7) 0.68063(5) 0.0198(2) Uani 1 1 d . . . . .
N5 N 0.28410(11) 0.41764(6) 0.61764(4) 0.0160(2) Uani 1 1 d . . . . .
N4 N 0.51083(11) 0.39392(6) 0.86212(4) 0.0159(2) Uani 1 1 d . . . . .
C6 C 0.10803(12) 0.40057(8) 0.84338(5) 0.0159(3) Uani 1 1 d . . . . .
C5 C 0.11914(13) 0.32631(8) 0.81268(5) 0.0158(3) Uani 1 1 d . . . . .
C7 C 0.11667(12) 0.39942(8) 0.90064(5) 0.0175(3) Uani 1 1 d . . . . .
C10 C 0.07762(12) 0.47117(8) 0.81492(5) 0.0175(3) Uani 1 1 d . . . . .
C11 C 0.05842(13) 0.53934(8) 0.84364(6) 0.0209(3) Uani 1 1 d . . . . .
H11 H 0.038568 0.587007 0.824097 0.025 Uiso 1 1 calc R U . . .
C17 C 0.68273(13) 0.34836(8) 0.73523(6) 0.0210(3) Uani 1 1 d . . . . .
H17A H 0.680682 0.388515 0.763852 0.025 Uiso 1 1 calc R U . . .
H17B H 0.779027 0.333091 0.736120 0.025 Uiso 1 1 calc R U . . .
C16 C 0.60174(13) 0.27689(8) 0.74770(6) 0.0196(3) Uani 1 1 d . . . . .
H16A H 0.609641 0.234931 0.720895 0.024 Uiso 1 1 calc R U . . .
H16B H 0.639752 0.256841 0.784632 0.024 Uiso 1 1 calc R U . . .
C1 C 0.22729(14) 0.25092(8) 0.74979(6) 0.0221(3) Uani 1 1 d . . . . .
H1 H 0.181531 0.273991 0.714269 0.027 Uiso 1 1 calc R U . . .
C14 C 0.09667(13) 0.46869(9) 0.92759(6) 0.0211(3) Uani 1 1 d . . . . .
H14 H 0.103094 0.467787 0.966198 0.025 Uiso 1 1 calc R U . . .
C33 C 0.48548(14) 0.22614(8) 0.88846(5) 0.0197(3) Uani 1 1 d . . . . .
H33A H 0.386058 0.232054 0.882477 0.030 Uiso 1 1 calc R U . . .
H33B H 0.513627 0.186843 0.916983 0.030 Uiso 1 1 calc R U . . .
H33C H 0.513597 0.209181 0.854404 0.030 Uiso 1 1 calc R U . . .
C12 C 0.06757(13) 0.53930(8) 0.90002(6) 0.0223(3) Uani 1 1 d . . . . .
C15 C 0.37027(14) 0.22680(8) 0.74315(5) 0.0183(3) Uani 1 1 d . . . . .
H15A H 0.409040 0.190353 0.772849 0.022 Uiso 1 1 calc R U . . .
H15B H 0.367178 0.199546 0.707768 0.022 Uiso 1 1 calc R U . . .
C8 C 0.14453(14) 0.32454(8) 0.93284(6) 0.0225(3) Uani 1 1 d . . . . .
H8A H 0.060951 0.293108 0.928625 0.034 Uiso 1 1 calc R U . . .
H8B H 0.174828 0.337017 0.971583 0.034 Uiso 1 1 calc R U . . .
H8C H 0.215923 0.294806 0.919265 0.034 Uiso 1 1 calc R U . . .
C25 C 0.30976(15) 0.57536(8) 0.66722(6) 0.0223(3) Uani 1 1 d . . . . .
H25A H 0.287821 0.555541 0.701686 0.033 Uiso 1 1 calc R U . . .
H25B H 0.276729 0.629334 0.661375 0.033 Uiso 1 1 calc R U . . .
H25C H 0.408816 0.574260 0.668881 0.033 Uiso 1 1 calc R U . . .
C27 C 0.03610(14) 0.52129(9) 0.60695(6) 0.0230(3) Uani 1 1 d . . . . .
H27A H -0.012793 0.495798 0.573888 0.034 Uiso 1 1 calc R U . . .
H27B H 0.011165 0.576886 0.606546 0.034 Uiso 1 1 calc R U . . .
H27C H 0.011392 0.496102 0.639306 0.034 Uiso 1 1 calc R U . . .
C26 C 0.26021(15) 0.55829(8) 0.54416(6) 0.0230(3) Uani 1 1 d . . . . .
H26A H 0.358061 0.555284 0.543203 0.034 Uiso 1 1 calc R U . . .
H26B H 0.231671 0.613329 0.542922 0.034 Uiso 1 1 calc R U . . .
H26C H 0.209170 0.530401 0.512573 0.034 Uiso 1 1 calc R U . . .
C4 C 0.01608(14) 0.27307(8) 0.80756(6) 0.0213(3) Uani 1 1 d . . . . .
H4 H -0.069064 0.286689 0.817273 0.026 Uiso 1 1 calc R U . . .
C3 C 0.03738(15) 0.19569(9) 0.78723(6) 0.0275(3) Uani 1 1 d . . . . .
H3 H -0.023425 0.154246 0.791721 0.033 Uiso 1 1 calc R U . . .
C2 C 0.14385(15) 0.18276(8) 0.76192(6) 0.0243(3) Uani 1 1 d . . . . .
H2 H 0.165608 0.131159 0.751929 0.029 Uiso 1 1 calc R U . . .
C9 C 0.06198(14) 0.47404(9) 0.75349(6) 0.0233(3) Uani 1 1 d . . . . .
H9A H 0.151677 0.481414 0.743104 0.035 Uiso 1 1 calc R U . . .
H9B H 0.002189 0.517792 0.739452 0.035 Uiso 1 1 calc R U . . .
H9C H 0.021920 0.424775 0.737956 0.035 Uiso 1 1 calc R U . . .
C20 C 0.69017(15) 0.46120(9) 0.67603(6) 0.0262(3) Uani 1 1 d . . . . .
H20A H 0.790634 0.455276 0.683707 0.031 Uiso 1 1 calc R U . . .
H20B H 0.664509 0.496147 0.704391 0.031 Uiso 1 1 calc R U . . .
C22 C 0.28954(16) 0.24866(8) 0.59550(6) 0.0252(3) Uani 1 1 d . . . . .
H22A H 0.383326 0.247686 0.615738 0.038 Uiso 1 1 calc R U . . .
H22B H 0.280133 0.210452 0.565608 0.038 Uiso 1 1 calc R U . . .
H22C H 0.226331 0.235292 0.620219 0.038 Uiso 1 1 calc R U . . .
C23 C 0.34882(16) 0.36332(9) 0.50980(6) 0.0267(3) Uani 1 1 d . . . . .
H23A H 0.324737 0.413808 0.491872 0.040 Uiso 1 1 calc R U . . .
H23B H 0.327196 0.320938 0.483048 0.040 Uiso 1 1 calc R U . . .
H23C H 0.446625 0.362495 0.524833 0.040 Uiso 1 1 calc R U . . .
C24 C 0.06552(15) 0.34622(10) 0.53251(6) 0.0283(3) Uani 1 1 d . . . . .
H24A H 0.007391 0.340551 0.560287 0.042 Uiso 1 1 calc R U . . .
H24B H 0.051018 0.301577 0.507332 0.042 Uiso 1 1 calc R U . . .
H24C H 0.042245 0.394917 0.512064 0.042 Uiso 1 1 calc R U . . .
C30 C 0.68285(16) 0.52302(9) 0.82732(7) 0.0297(3) Uani 1 1 d . . . . .
H30A H 0.757930 0.485328 0.829664 0.045 Uiso 1 1 calc R U . . .
H30B H 0.719575 0.574883 0.838722 0.045 Uiso 1 1 calc R U . . .
H30C H 0.633844 0.525646 0.789539 0.045 Uiso 1 1 calc R U . . .
C32 C 0.52872(16) 0.34217(9) 0.98033(6) 0.0271(3) Uani 1 1 d . . . . .
H32A H 0.598803 0.376849 1.000231 0.041 Uiso 1 1 calc R U . . .
H32B H 0.527764 0.292719 1.000329 0.041 Uiso 1 1 calc R U . . .
H32C H 0.439261 0.367474 0.976943 0.041 Uiso 1 1 calc R U . . .
C18 C 0.65073(16) 0.32939(10) 0.63577(6) 0.0285(3) Uani 1 1 d . . . . .
H18A H 0.606406 0.352488 0.600550 0.034 Uiso 1 1 calc R U . . .
H18B H 0.604803 0.278875 0.640047 0.034 Uiso 1 1 calc R U . . .
C29 C 0.65919(18) 0.50914(9) 0.94382(7) 0.0332(4) Uani 1 1 d . . . . .
H29A H 0.598682 0.500301 0.970389 0.050 Uiso 1 1 calc R U . . .
H29B H 0.692094 0.563379 0.946701 0.050 Uiso 1 1 calc R U . . .
H29C H 0.737045 0.473232 0.951399 0.050 Uiso 1 1 calc R U . . .
C31 C 0.75618(15) 0.30589(9) 0.91704(6) 0.0267(3) Uani 1 1 d . . . . .
H31A H 0.775955 0.281842 0.883461 0.040 Uiso 1 1 calc R U . . .
H31B H 0.787456 0.271108 0.948115 0.040 Uiso 1 1 calc R U . . .
H31C H 0.803655 0.356290 0.923045 0.040 Uiso 1 1 calc R U . . .
C13 C 0.04748(18) 0.61354(9) 0.93062(7) 0.0343(4) Uani 1 1 d . . . . .
H13A H -0.020944 0.604553 0.953912 0.051 Uiso 1 1 calc R U . . .
H13B H 0.016258 0.655473 0.904445 0.051 Uiso 1 1 calc R U . . .
H13C H 0.134092 0.628825 0.953391 0.051 Uiso 1 1 calc R U . . .
C21 C 0.64938(16) 0.50015(10) 0.62063(7) 0.0319(4) Uani 1 1 d . . . . .
H21A H 0.692874 0.472755 0.593547 0.048 Uiso 1 1 calc R U . . .
H21B H 0.678910 0.555021 0.623025 0.048 Uiso 1 1 calc R U . . .
H21C H 0.550026 0.497800 0.609544 0.048 Uiso 1 1 calc R U . . .
C28 C 0.41538(15) 0.55969(9) 0.86216(7) 0.0327(4) Uani 1 1 d . . . . .
H28A H 0.370509 0.557613 0.823776 0.049 Uiso 1 1 calc R U . . .
H28B H 0.447561 0.613153 0.871275 0.049 Uiso 1 1 calc R U . . .
H28C H 0.350322 0.544416 0.885648 0.049 Uiso 1 1 calc R U . . .
C19 C 0.79963(19) 0.31253(12) 0.63239(8) 0.0460(5) Uani 1 1 d . . . . .
H19A H 0.803904 0.279149 0.600629 0.069 Uiso 1 1 calc R U . . .
H19B H 0.843358 0.285655 0.665761 0.069 Uiso 1 1 calc R U . . .
H19C H 0.847198 0.361982 0.628611 0.069 Uiso 1 1 calc R U . . .
H H 0.3892(16) 0.4403(9) 0.7551(6) 0.021(4) Uiso 1 1 d . . . . .

loop_
_atom_site_aniso_label
_atom_site_aniso_U_11
_atom_site_aniso_U_22
_atom_site_aniso_U_33
_atom_site_aniso_U_23
_atom_site_aniso_U_13
_atom_site_aniso_U_12
Si4 0.01963(18) 0.01680(18) 0.01458(17) -0.00161(14) 0.00214(14) 0.00060(14)
Si3 0.01722(18) 0.01477(18) 0.01560(17) 0.00043(13) 0.00120(13) 0.00040(13)
Si1 0.01623(17) 0.01706(18) 0.01497(17) 0.00120(13) 0.00177(13) -0.00002(13)
Si2 0.01557(18) 0.01471(18) 0.02011(18) -0.00127(14) 0.00033(14) -0.00218(13)
Al05 0.01345(18) 0.01308(18) 0.01443(18) 0.00034(14) 0.00150(14) -0.00099(14)
Mg06 0.0145(2) 0.0182(2) 0.0151(2) 0.00168(17) 0.00183(16) 0.00046(16)
N2 0.0147(5) 0.0155(5) 0.0184(5) 0.0003(4) 0.0032(4) 0.0002(4)
N1 0.0153(5) 0.0141(5) 0.0156(5) -0.0010(4) 0.0024(4) -0.0019(4)
N3 0.0164(5) 0.0238(6) 0.0193(6) 0.0040(5) 0.0039(4) 0.0001(5)
N5 0.0168(5) 0.0156(5) 0.0152(5) -0.0004(4) 0.0015(4) 0.0002(4)
N4 0.0158(5) 0.0150(5) 0.0161(5) 0.0000(4) 0.0004(4) -0.0019(4)
C6 0.0106(6) 0.0195(6) 0.0172(6) 0.0003(5) 0.0014(5) -0.0010(5)
C5 0.0154(6) 0.0183(6) 0.0129(6) 0.0026(5) 0.0003(5) 0.0007(5)
C7 0.0117(6) 0.0226(7) 0.0179(6) 0.0015(5) 0.0016(5) 0.0001(5)
C10 0.0112(6) 0.0209(7) 0.0197(6) 0.0024(5) 0.0011(5) -0.0005(5)
C11 0.0156(6) 0.0177(7) 0.0288(7) 0.0041(6) 0.0023(5) 0.0013(5)
C17 0.0151(6) 0.0260(7) 0.0212(7) 0.0040(6) 0.0016(5) 0.0016(5)
C16 0.0172(6) 0.0197(7) 0.0223(7) 0.0031(5) 0.0047(5) 0.0040(5)
C1 0.0236(7) 0.0199(7) 0.0232(7) -0.0057(6) 0.0054(6) -0.0048(6)
C14 0.0172(6) 0.0280(7) 0.0179(6) -0.0025(6) 0.0029(5) -0.0002(6)
C33 0.0229(7) 0.0166(6) 0.0197(6) 0.0022(5) 0.0039(5) 0.0018(5)
C12 0.0156(6) 0.0225(7) 0.0290(7) -0.0045(6) 0.0044(5) -0.0004(5)
C15 0.0222(7) 0.0146(6) 0.0182(6) -0.0011(5) 0.0042(5) -0.0021(5)
C8 0.0224(7) 0.0266(7) 0.0182(6) 0.0052(6) 0.0026(5) 0.0031(6)
C25 0.0276(7) 0.0163(7) 0.0222(7) -0.0013(5) 0.0019(6) -0.0024(5)
C27 0.0213(7) 0.0250(7) 0.0219(7) -0.0011(6) 0.0019(5) 0.0037(6)
C26 0.0254(7) 0.0218(7) 0.0211(7) 0.0043(6) 0.0024(5) 0.0003(6)
C4 0.0173(6) 0.0244(7) 0.0226(7) -0.0004(6) 0.0047(5) -0.0031(5)
C3 0.0287(8) 0.0225(7) 0.0323(8) -0.0032(6) 0.0085(6) -0.0112(6)
C2 0.0253(7) 0.0187(7) 0.0289(7) -0.0059(6) 0.0049(6) -0.0061(6)
C9 0.0210(7) 0.0269(7) 0.0212(7) 0.0075(6) 0.0016(5) 0.0017(6)
C20 0.0217(7) 0.0279(8) 0.0289(8) 0.0059(6) 0.0037(6) -0.0043(6)
C22 0.0343(8) 0.0184(7) 0.0223(7) -0.0032(6) 0.0035(6) 0.0000(6)
C23 0.0339(8) 0.0274(8) 0.0203(7) -0.0020(6) 0.0087(6) 0.0028(6)
C24 0.0253(7) 0.0327(8) 0.0250(7) -0.0090(6) -0.0008(6) -0.0001(6)
C30 0.0313(8) 0.0216(7) 0.0383(9) -0.0029(6) 0.0121(7) -0.0088(6)
C32 0.0355(8) 0.0276(8) 0.0190(7) -0.0022(6) 0.0072(6) -0.0066(6)
C18 0.0295(8) 0.0330(8) 0.0250(7) -0.0019(6) 0.0103(6) -0.0009(6)
C29 0.0431(9) 0.0233(8) 0.0289(8) -0.0042(6) -0.0052(7) -0.0085(7)
C31 0.0204(7) 0.0290(8) 0.0292(8) 0.0030(6) 0.0004(6) 0.0025(6)
C13 0.0374(9) 0.0264(8) 0.0401(9) -0.0090(7) 0.0092(7) 0.0034(7)
C21 0.0260(8) 0.0363(9) 0.0344(8) 0.0141(7) 0.0082(6) 0.0008(6)
C28 0.0228(7) 0.0208(7) 0.0525(10) -0.0088(7) 0.0005(7) 0.0012(6)
C19 0.0396(10) 0.0531(12) 0.0512(11) -0.0064(9) 0.0240(9) 0.0088(9)

loop_
_atom_type_symbol
_atom_type_description
_atom_type_scat_dispersion_real
_atom_type_scat_dispersion_imag
_atom_type_scat_source
C C 0.0181 0.0091 'International Tables Vol C Tables 4.2.6.8 and 6.1.1.4'
H H 0.0000 0.0000 'International Tables Vol C Tables 4.2.6.8 and 6.1.1.4'
Al Al 0.2130 0.2455 'International Tables Vol C Tables 4.2.6.8 and 6.1.1.4'
Mg Mg 0.1719 0.1771 'International Tables Vol C Tables 4.2.6.8 and 6.1.1.4'
N N 0.0311 0.0180 'International Tables Vol C Tables 4.2.6.8 and 6.1.1.4'
Si Si 0.2541 0.3302 'International Tables Vol C Tables 4.2.6.8 and 6.1.1.4'

loop_
_geom_angle_atom_site_label_1
_geom_angle_atom_site_label_2
_geom_angle_atom_site_label_3
_geom_angle
_geom_angle_site_symmetry_1
_geom_angle_site_symmetry_3
_geom_angle_publ_flag
N5 Si4 Mg06 33.48(4) . . ?
N5 Si4 C22 109.71(6) . . ?
N5 Si4 C23 113.78(6) . . ?
N5 Si4 C24 114.24(6) . . ?
C22 Si4 Mg06 78.17(5) . . ?
C22 Si4 C23 107.23(7) . . ?
C23 Si4 Mg06 114.88(5) . . ?
C24 Si4 Mg06 136.33(5) . . ?
C24 Si4 C22 105.91(7) . . ?
C24 Si4 C23 105.43(7) . . ?
N5 Si3 Mg06 32.34(4) . . ?
N5 Si3 C25 110.32(6) . . ?
N5 Si3 C27 113.80(6) . . ?
N5 Si3 C26 112.95(6) . . ?
C25 Si3 Mg06 78.08(5) . . ?
C25 Si3 C26 106.84(6) . . ?
C27 Si3 Mg06 123.08(5) . . ?
C27 Si3 C25 106.50(6) . . ?
C27 Si3 C26 105.98(6) . . ?
C26 Si3 Mg06 127.41(5) . . ?
N4 Si1 C33 110.13(6) . . ?
N4 Si1 C32 114.43(6) . . ?
N4 Si1 C31 111.35(6) . . ?
C33 Si1 C32 106.23(6) . . ?
C33 Si1 C31 106.15(7) . . ?
C31 Si1 C32 108.11(7) . . ?
N4 Si2 C30 112.79(6) . . ?
N4 Si2 C29 113.17(6) . . ?
N4 Si2 C28 111.54(6) . . ?
C30 Si2 C29 104.38(8) . . ?
C28 Si2 C30 107.40(8) . . ?
C28 Si2 C29 107.08(8) . . ?
Mg06 Al05 H 43.3(6) . . ?
N2 Al05 Mg06 48.69(3) . . ?
N2 Al05 H 91.3(6) . . ?
N1 Al05 Mg06 99.32(4) . . ?
N1 Al05 N2 89.62(5) . . ?
N1 Al05 H 111.2(5) . . ?
N4 Al05 Mg06 135.26(4) . . ?
N4 Al05 N2 123.44(5) . . ?
N4 Al05 N1 125.42(5) . . ?
N4 Al05 H 110.0(6) . . ?
Si4 Mg06 Si3 56.109(11) . . ?
Si4 Mg06 H 141.8(4) . . ?
Si3 Mg06 H 94.5(5) . . ?
Al05 Mg06 Si4 142.169(18) . . ?
Al05 Mg06 Si3 123.159(17) . . ?
Al05 Mg06 C17 74.50(3) . . ?
Al05 Mg06 H 34.0(5) . . ?
N2 Mg06 Si4 120.68(3) . . ?
N2 Mg06 Si3 156.72(3) . . ?
N2 Mg06 Al05 42.44(3) . . ?
N2 Mg06 N3 84.99(4) . . ?
N2 Mg06 C17 56.95(4) . . ?
N2 Mg06 H 75.9(5) . . ?
N3 Mg06 Si4 107.06(3) . . ?
N3 Mg06 Si3 118.27(3) . . ?
N3 Mg06 Al05 104.36(3) . . ?
N3 Mg06 C17 30.88(4) . . ?
N3 Mg06 H 108.6(4) . . ?
N5 Mg06 Si4 28.56(3) . . ?
N5 Mg06 Si3 27.63(3) . . ?
N5 Mg06 Al05 137.61(4) . . ?
N5 Mg06 N2 143.31(5) . . ?
N5 Mg06 N3 117.39(5) . . ?
N5 Mg06 C17 147.85(4) . . ?
N5 Mg06 H 118.1(4) . . ?
C17 Mg06 Si4 130.31(3) . . ?
C17 Mg06 Si3 145.09(3) . . ?
C17 Mg06 H 87.9(4) . . ?
Al05 N2 Mg06 88.88(5) . . ?
C16 N2 Al05 120.89(9) . . ?
C16 N2 Mg06 106.81(8) . . ?
C16 N2 C15 111.50(10) . . ?
C15 N2 Al05 106.91(8) . . ?
C15 N2 Mg06 120.93(8) . . ?
C5 N1 Al05 133.11(9) . . ?
C5 N1 C1 115.16(10) . . ?
C1 N1 Al05 111.09(8) . . ?
C17 N3 Mg06 100.80(8) . . ?
C17 N3 C20 108.98(11) . . ?
C20 N3 Mg06 113.70(9) . . ?
C18 N3 Mg06 110.61(9) . . ?
C18 N3 C17 110.93(11) . . ?
C18 N3 C20 111.36(11) . . ?
Si4 N5 Si3 121.74(6) . . ?
Si4 N5 Mg06 117.96(6) . . ?
Si3 N5 Mg06 120.03(6) . . ?
Si1 N4 Si2 120.65(6) . . ?
Si1 N4 Al05 119.83(6) . . ?
Si2 N4 Al05 119.47(6) . . ?
C7 C6 C5 120.45(12) . . ?
C10 C6 C5 120.01(11) . . ?
C10 C6 C7 119.34(12) . . ?
N1 C5 C6 118.13(11) . . ?
C4 C5 N1 122.33(12) . . ?
C4 C5 C6 119.51(12) . . ?
C6 C7 C8 121.34(12) . . ?
C14 C7 C6 119.05(12) . . ?
C14 C7 C8 119.60(12) . . ?
C6 C10 C9 120.87(12) . . ?
C11 C10 C6 119.67(12) . . ?
C11 C10 C9 119.45(12) . . ?
C10 C11 H11 119.2 . . ?
C12 C11 C10 121.68(13) . . ?
C12 C11 H11 119.2 . . ?
Mg06 C17 H17A 90.8 . . ?
Mg06 C17 H17B 155.7 . . ?
N3 C17 Mg06 48.32(6) . . ?
N3 C17 H17A 109.3 . . ?
N3 C17 H17B 109.3 . . ?
N3 C17 C16 111.81(11) . . ?
H17A C17 H17B 107.9 . . ?
C16 C17 Mg06 77.49(7) . . ?
C16 C17 H17A 109.3 . . ?
C16 C17 H17B 109.3 . . ?
N2 C16 C17 110.42(11) . . ?
N2 C16 H16A 109.6 . . ?
N2 C16 H16B 109.6 . . ?
C17 C16 H16A 109.6 . . ?
C17 C16 H16B 109.6 . . ?
H16A C16 H16B 108.1 . . ?
N1 C1 H1 107.6 . . ?
N1 C1 C15 108.98(11) . . ?
N1 C1 C2 112.80(11) . . ?
C15 C1 H1 107.6 . . ?
C2 C1 H1 107.6 . . ?
C2 C1 C15 112.15(12) . . ?
C7 C14 H14 118.8 . . ?
C7 C14 C12 122.31(13) . . ?
C12 C14 H14 118.8 . . ?
Si1 C33 H33A 109.5 . . ?
Si1 C33 H33B 109.5 . . ?
Si1 C33 H33C 109.5 . . ?
H33A C33 H33B 109.5 . . ?
H33A C33 H33C 109.5 . . ?
H33B C33 H33C 109.5 . . ?
C11 C12 C14 117.95(13) . . ?
C11 C12 C13 121.14(14) . . ?
C14 C12 C13 120.91(13) . . ?
N2 C15 C1 109.08(11) . . ?
N2 C15 H15A 109.9 . . ?
N2 C15 H15B 109.9 . . ?
C1 C15 H15A 109.9 . . ?
C1 C15 H15B 109.9 . . ?
H15A C15 H15B 108.3 . . ?
C7 C8 H8A 109.5 . . ?
C7 C8 H8B 109.5 . . ?
C7 C8 H8C 109.5 . . ?
H8A C8 H8B 109.5 . . ?
H8A C8 H8C 109.5 . . ?
H8B C8 H8C 109.5 . . ?
Si3 C25 H25A 109.5 . . ?
Si3 C25 H25B 109.5 . . ?
Si3 C25 H25C 109.5 . . ?
H25A C25 H25B 109.5 . . ?
H25A C25 H25C 109.5 . . ?
H25B C25 H25C 109.5 . . ?
Si3 C27 H27A 109.5 . . ?
Si3 C27 H27B 109.5 . . ?
Si3 C27 H27C 109.5 . . ?
H27A C27 H27B 109.5 . . ?
H27A C27 H27C 109.5 . . ?
H27B C27 H27C 109.5 . . ?
Si3 C26 H26A 109.5 . . ?
Si3 C26 H26B 109.5 . . ?
Si3 C26 H26C 109.5 . . ?
H26A C26 H26B 109.5 . . ?
H26A C26 H26C 109.5 . . ?
H26B C26 H26C 109.5 . . ?
C5 C4 H4 120.3 . . ?
C5 C4 C3 119.31(13) . . ?
C3 C4 H4 120.3 . . ?
C4 C3 H3 120.3 . . ?
C2 C3 C4 119.41(13) . . ?
C2 C3 H3 120.3 . . ?
C1 C2 H2 120.6 . . ?
C3 C2 C1 118.72(13) . . ?
C3 C2 H2 120.6 . . ?
C10 C9 H9A 109.5 . . ?
C10 C9 H9B 109.5 . . ?
C10 C9 H9C 109.5 . . ?
H9A C9 H9B 109.5 . . ?
H9A C9 H9C 109.5 . . ?
H9B C9 H9C 109.5 . . ?
N3 C20 H20A 108.7 . . ?
N3 C20 H20B 108.7 . . ?
N3 C20 C21 114.35(13) . . ?
H20A C20 H20B 107.6 . . ?
C21 C20 H20A 108.7 . . ?
C21 C20 H20B 108.7 . . ?
Si4 C22 H22A 109.5 . . ?
Si4 C22 H22B 109.5 . . ?
Si4 C22 H22C 109.5 . . ?
H22A C22 H22B 109.5 . . ?
H22A C22 H22C 109.5 . . ?
H22B C22 H22C 109.5 . . ?
Si4 C23 H23A 109.5 . . ?
Si4 C23 H23B 109.5 . . ?
Si4 C23 H23C 109.5 . . ?
H23A C23 H23B 109.5 . . ?
H23A C23 H23C 109.5 . . ?
H23B C23 H23C 109.5 . . ?
Si4 C24 H24A 109.5 . . ?
Si4 C24 H24B 109.5 . . ?
Si4 C24 H24C 109.5 . . ?
H24A C24 H24B 109.5 . . ?
H24A C24 H24C 109.5 . . ?
H24B C24 H24C 109.5 . . ?
Si2 C30 H30A 109.5 . . ?
Si2 C30 H30B 109.5 . . ?
Si2 C30 H30C 109.5 . . ?
H30A C30 H30B 109.5 . . ?
H30A C30 H30C 109.5 . . ?
H30B C30 H30C 109.5 . . ?
Si1 C32 H32A 109.5 . . ?
Si1 C32 H32B 109.5 . . ?
Si1 C32 H32C 109.5 . . ?
H32A C32 H32B 109.5 . . ?
H32A C32 H32C 109.5 . . ?
H32B C32 H32C 109.5 . . ?
N3 C18 H18A 108.2 . . ?
N3 C18 H18B 108.2 . . ?
N3 C18 C19 116.17(14) . . ?
H18A C18 H18B 107.4 . . ?
C19 C18 H18A 108.2 . . ?
C19 C18 H18B 108.2 . . ?
Si2 C29 H29A 109.5 . . ?
Si2 C29 H29B 109.5 . . ?
Si2 C29 H29C 109.5 . . ?
H29A C29 H29B 109.5 . . ?
H29A C29 H29C 109.5 . . ?
H29B C29 H29C 109.5 . . ?
Si1 C31 H31A 109.5 . . ?
Si1 C31 H31B 109.5 . . ?
Si1 C31 H31C 109.5 . . ?
H31A C31 H31B 109.5 . . ?
H31A C31 H31C 109.5 . . ?
H31B C31 H31C 109.5 . . ?
C12 C13 H13A 109.5 . . ?
C12 C13 H13B 109.5 . . ?
C12 C13 H13C 109.5 . . ?
H13A C13 H13B 109.5 . . ?
H13A C13 H13C 109.5 . . ?
H13B C13 H13C 109.5 . . ?
C20 C21 H21A 109.5 . . ?
C20 C21 H21B 109.5 . . ?
C20 C21 H21C 109.5 . . ?
H21A C21 H21B 109.5 . . ?
H21A C21 H21C 109.5 . . ?
H21B C21 H21C 109.5 . . ?
Si2 C28 H28A 109.5 . . ?
Si2 C28 H28B 109.5 . . ?
Si2 C28 H28C 109.5 . . ?
H28A C28 H28B 109.5 . . ?
H28A C28 H28C 109.5 . . ?
H28B C28 H28C 109.5 . . ?
C18 C19 H19A 109.5 . . ?
C18 C19 H19B 109.5 . . ?
C18 C19 H19C 109.5 . . ?
H19A C19 H19B 109.5 . . ?
H19A C19 H19C 109.5 . . ?
H19B C19 H19C 109.5 . . ?

loop_
_geom_bond_atom_site_label_1
_geom_bond_atom_site_label_2
_geom_bond_distance
_geom_bond_site_symmetry_2
_geom_bond_publ_flag
Si4 Mg06 3.1630(5) . ?
Si4 N5 1.7120(11) . ?
Si4 C22 1.8781(15) . ?
Si4 C23 1.8785(15) . ?
Si4 C24 1.8743(15) . ?
Si3 Mg06 3.1970(5) . ?
Si3 N5 1.7125(11) . ?
Si3 C25 1.8822(14) . ?
Si3 C27 1.8798(14) . ?
Si3 C26 1.8832(14) . ?
Si1 N4 1.7390(11) . ?
Si1 C33 1.8668(14) . ?
Si1 C32 1.8773(14) . ?
Si1 C31 1.8753(15) . ?
Si2 N4 1.7444(11) . ?
Si2 C30 1.8669(15) . ?
Si2 C29 1.8716(16) . ?
Si2 C28 1.8636(15) . ?
Al05 Mg06 2.8498(6) . ?
Al05 N2 1.9233(11) . ?
Al05 N1 1.8568(11) . ?
Al05 N4 1.8249(11) . ?
Al05 H 1.633(16) . ?
Mg06 N2 2.1409(12) . ?
Mg06 N3 2.1720(12) . ?
Mg06 N5 1.9754(11) . ?
Mg06 C17 2.8565(14) . ?
Mg06 H 2.005(16) . ?
N2 C16 1.4770(16) . ?
N2 C15 1.4771(16) . ?
N1 C5 1.3797(17) . ?
N1 C1 1.4832(17) . ?
N3 C17 1.4925(17) . ?
N3 C20 1.4947(18) . ?
N3 C18 1.4894(19) . ?
C6 C5 1.4927(18) . ?
C6 C7 1.4099(18) . ?
C6 C10 1.4027(19) . ?
C5 C4 1.3595(19) . ?
C7 C14 1.390(2) . ?
C7 C8 1.5070(19) . ?
C10 C11 1.395(2) . ?
C10 C9 1.5072(18) . ?
C11 H11 0.9500 . ?
C11 C12 1.387(2) . ?
C17 H17A 0.9900 . ?
C17 H17B 0.9900 . ?
C17 C16 1.5233(19) . ?
C16 H16A 0.9900 . ?
C16 H16B 0.9900 . ?
C1 H1 1.0000 . ?
C1 C15 1.5183(19) . ?
C1 C2 1.4902(19) . ?
C14 H14 0.9500 . ?
C14 C12 1.391(2) . ?
C33 H33A 0.9800 . ?
C33 H33B 0.9800 . ?
C33 H33C 0.9800 . ?
C12 C13 1.509(2) . ?
C15 H15A 0.9900 . ?
C15 H15B 0.9900 . ?
C8 H8A 0.9800 . ?
C8 H8B 0.9800 . ?
C8 H8C 0.9800 . ?
C25 H25A 0.9800 . ?
C25 H25B 0.9800 . ?
C25 H25C 0.9800 . ?
C27 H27A 0.9800 . ?
C27 H27B 0.9800 . ?
C27 H27C 0.9800 . ?
C26 H26A 0.9800 . ?
C26 H26B 0.9800 . ?
C26 H26C 0.9800 . ?
C4 H4 0.9500 . ?
C4 C3 1.442(2) . ?
C3 H3 0.9500 . ?
C3 C2 1.342(2) . ?
C2 H2 0.9500 . ?
C9 H9A 0.9800 . ?
C9 H9B 0.9800 . ?
C9 H9C 0.9800 . ?
C20 H20A 0.9900 . ?
C20 H20B 0.9900 . ?
C20 C21 1.518(2) . ?
C22 H22A 0.9800 . ?
C22 H22B 0.9800 . ?
C22 H22C 0.9800 . ?
C23 H23A 0.9800 . ?
C23 H23B 0.9800 . ?
C23 H23C 0.9800 . ?
C24 H24A 0.9800 . ?
C24 H24B 0.9800 . ?
C24 H24C 0.9800 . ?
C30 H30A 0.9800 . ?
C30 H30B 0.9800 . ?
C30 H30C 0.9800 . ?
C32 H32A 0.9800 . ?
C32 H32B 0.9800 . ?
C32 H32C 0.9800 . ?
C18 H18A 0.9900 . ?
C18 H18B 0.9900 . ?
C18 C19 1.527(2) . ?
C29 H29A 0.9800 . ?
C29 H29B 0.9800 . ?
C29 H29C 0.9800 . ?
C31 H31A 0.9800 . ?
C31 H31B 0.9800 . ?
C31 H31C 0.9800 . ?
C13 H13A 0.9800 . ?
C13 H13B 0.9800 . ?
C13 H13C 0.9800 . ?
C21 H21A 0.9800 . ?
C21 H21B 0.9800 . ?
C21 H21C 0.9800 . ?
C28 H28A 0.9800 . ?
C28 H28B 0.9800 . ?
C28 H28C 0.9800 . ?
C19 H19A 0.9800 . ?
C19 H19B 0.9800 . ?
C19 H19C 0.9800 . ?

loop_
_geom_torsion_atom_site_label_1
_geom_torsion_atom_site_label_2
_geom_torsion_atom_site_label_3
_geom_torsion_atom_site_label_4
_geom_torsion
_geom_torsion_site_symmetry_1
_geom_torsion_site_symmetry_2
_geom_torsion_site_symmetry_3
_geom_torsion_site_symmetry_4
_geom_torsion_publ_flag
Al05 N2 C16 C17 -67.43(13) . . . . ?
Al05 N2 C15 C1 36.78(12) . . . . ?
Al05 N1 C5 C6 5.80(18) . . . . ?
Al05 N1 C5 C4 -172.19(10) . . . . ?
Al05 N1 C1 C15 24.52(13) . . . . ?
Al05 N1 C1 C2 149.76(10) . . . . ?
Mg06 Si4 N5 Si3 174.03(12) . . . . ?
Mg06 Si3 N5 Si4 -173.91(12) . . . . ?
Mg06 Al05 N1 C5 -125.39(11) . . . . ?
Mg06 Al05 N1 C1 44.76(9) . . . . ?
Mg06 Al05 N4 Si1 -125.04(5) . . . . ?
Mg06 Al05 N4 Si2 52.38(9) . . . . ?
Mg06 N2 C16 C17 31.60(12) . . . . ?
Mg06 N2 C15 C1 -62.33(13) . . . . ?
Mg06 N3 C17 C16 48.03(12) . . . . ?
Mg06 N3 C20 C21 -72.61(14) . . . . ?
Mg06 N3 C18 C19 -173.00(12) . . . . ?
Mg06 C17 C16 N2 -22.65(9) . . . . ?
N2 Al05 N1 C5 -173.32(12) . . . . ?
N2 Al05 N1 C1 -3.17(9) . . . . ?
N2 Al05 N4 Si1 -62.28(9) . . . . ?
N2 Al05 N4 Si2 115.14(7) . . . . ?
N1 Al05 N4 Si1 55.09(9) . . . . ?
N1 Al05 N4 Si2 -127.49(7) . . . . ?
N1 C5 C4 C3 9.7(2) . . . . ?
N1 C1 C15 N2 -40.36(14) . . . . ?
N1 C1 C2 C3 33.34(19) . . . . ?
N3 C17 C16 N2 -57.32(15) . . . . ?
N4 Al05 N1 C5 54.51(14) . . . . ?
N4 Al05 N1 C1 -135.34(9) . . . . ?
C6 C5 C4 C3 -168.31(12) . . . . ?
C6 C7 C14 C12 0.37(19) . . . . ?
C6 C10 C11 C12 -0.50(19) . . . . ?
C5 N1 C1 C15 -163.41(11) . . . . ?
C5 N1 C1 C2 -38.17(16) . . . . ?
C5 C6 C7 C14 -175.65(12) . . . . ?
C5 C6 C7 C8 3.23(18) . . . . ?
C5 C6 C10 C11 175.74(11) . . . . ?
C5 C6 C10 C9 -2.76(18) . . . . ?
C5 C4 C3 C2 -15.5(2) . . . . ?
C7 C6 C5 N1 -107.74(14) . . . . ?
C7 C6 C5 C4 70.30(16) . . . . ?
C7 C6 C10 C11 0.96(18) . . . . ?
C7 C6 C10 C9 -177.54(12) . . . . ?
C7 C14 C12 C11 0.1(2) . . . . ?
C7 C14 C12 C13 -179.54(13) . . . . ?
C10 C6 C5 N1 77.53(15) . . . . ?
C10 C6 C5 C4 -104.42(15) . . . . ?
C10 C6 C7 C14 -0.89(18) . . . . ?
C10 C6 C7 C8 177.99(12) . . . . ?
C10 C11 C12 C14 0.0(2) . . . . ?
C10 C11 C12 C13 179.60(13) . . . . ?
C17 N3 C20 C21 175.84(12) . . . . ?
C17 N3 C18 C19 -62.02(17) . . . . ?
C16 N2 C15 C1 170.92(11) . . . . ?
C1 N1 C5 C6 -164.05(11) . . . . ?
C1 N1 C5 C4 17.96(18) . . . . ?
C33 Si1 N4 Si2 176.66(7) . . . . ?
C33 Si1 N4 Al05 -5.95(9) . . . . ?
C15 N2 C16 C17 165.71(11) . . . . ?
C15 C1 C2 C3 156.84(14) . . . . ?
C8 C7 C14 C12 -178.53(12) . . . . ?
C25 Si3 N5 Si4 -169.03(7) . . . . ?
C25 Si3 N5 Mg06 4.88(9) . . . . ?
C27 Si3 N5 Si4 71.35(9) . . . . ?
C27 Si3 N5 Mg06 -114.74(7) . . . . ?
C26 Si3 N5 Si4 -49.54(9) . . . . ?
C26 Si3 N5 Mg06 124.37(7) . . . . ?
C4 C3 C2 C1 -7.1(2) . . . . ?
C2 C1 C15 N2 -165.98(11) . . . . ?
C9 C10 C11 C12 178.02(12) . . . . ?
C20 N3 C17 Mg06 119.89(11) . . . . ?
C20 N3 C17 C16 167.92(11) . . . . ?
C20 N3 C18 C19 59.55(17) . . . . ?
C22 Si4 N5 Si3 -165.48(7) . . . . ?
C22 Si4 N5 Mg06 20.49(9) . . . . ?
C23 Si4 N5 Si3 74.40(9) . . . . ?
C23 Si4 N5 Mg06 -99.63(8) . . . . ?
C24 Si4 N5 Si3 -46.75(10) . . . . ?
C24 Si4 N5 Mg06 139.22(7) . . . . ?
C30 Si2 N4 Si1 109.41(8) . . . . ?
C30 Si2 N4 Al05 -67.99(9) . . . . ?
C32 Si1 N4 Si2 57.10(9) . . . . ?
C32 Si1 N4 Al05 -125.51(8) . . . . ?
C18 N3 C17 Mg06 -117.16(11) . . . . ?
C18 N3 C17 C16 -69.13(14) . . . . ?
C18 N3 C20 C21 53.15(16) . . . . ?
C29 Si2 N4 Si1 -8.81(10) . . . . ?
C29 Si2 N4 Al05 173.79(8) . . . . ?
C31 Si1 N4 Si2 -65.87(9) . . . . ?
C31 Si1 N4 Al05 111.52(8) . . . . ?
C28 Si2 N4 Si1 -129.63(8) . . . . ?
C28 Si2 N4 Al05 52.97(9) . . . . ?
